data_7133163
loop_
_publ_author_name
'Shi, Lin'
'Liu, Lidong'
'Lei, Xingyu'
'Wang, Yihan'
'Fang, Yeguang'
'Jiao, Peng'

_publ_section_title
;
 Dearomative pyrrole (3+2) reaction with geminal bromonitroalkane:
 synthesis of 2,3-dihydropyrroles.
;
_journal_issue 54
_journal_name_full 'Chemical communications (Cambridge, England)'
_journal_page_first 6953
_journal_page_last 6956
_journal_paper_doi 10.1039/d4cc01437e
_journal_volume 60
_journal_year 2024
_chemical_formula_moiety 'C18 H22 N2 O4'
_chemical_formula_sum 'C18 H22 N2 O4'
_chemical_formula_weight 330.37
_space_group_crystal_system triclinic
_space_group_IT_number 2
_space_group_name_Hall '-P 1'
_space_group_name_H-M_alt 'P -1'
_atom_sites_solution_hydrogens geom
_audit_creation_date 2023-05-16
_audit_creation_method
;
Olex2 1.5
(compiled 2022.04.07 svn.rca3783a0 for OlexSys, GUI svn.r6498)
;
_audit_update_record
;
2023-11-09 deposited with the CCDC.	2024-06-05 downloaded from the CCDC.
;
_cell_angle_alpha 77.914(6)
_cell_angle_beta 71.586(8)
_cell_angle_gamma 89.936(6)
_cell_formula_units_Z 2
_cell_length_a 9.5021(8)
_cell_length_b 9.6751(5)
_cell_length_c 10.0293(9)
_cell_measurement_reflns_used 9693
_cell_measurement_temperature 100(2)
_cell_measurement_theta_max 75.2700
_cell_measurement_theta_min 4.6670
_cell_volume 853.33(12)
_computing_cell_refinement 'CrysAlisPro 1.171.41.123a (Rigaku OD, 2022)'
_computing_data_collection 'CrysAlisPro 1.171.41.123a (Rigaku OD, 2022)'
_computing_data_reduction 'CrysAlisPro 1.171.41.123a (Rigaku OD, 2022)'
_computing_molecular_graphics 'Olex2 1.5 (Dolomanov et al., 2009)'
_computing_publication_material 'Olex2 1.5 (Dolomanov et al., 2009)'
_computing_structure_refinement 'SHELXL-2018/1 (Sheldrick, 2018)'
_computing_structure_solution 'SHELXT 2014/5 (Sheldrick, 2014)'
_diffrn_ambient_temperature 100(2)
_diffrn_measured_fraction_theta_full 0.999
_diffrn_measured_fraction_theta_max 0.958
_diffrn_measurement_device_type 'XtaLAB Synergy R, DW system, HyPix'
_diffrn_radiation_type CuK\a
_diffrn_radiation_wavelength 1.54184
_diffrn_reflns_av_R_equivalents 0.0860
_diffrn_reflns_av_unetI/netI 0.0477
_diffrn_reflns_Laue_measured_fraction_full 0.999
_diffrn_reflns_Laue_measured_fraction_max 0.958
_diffrn_reflns_limit_h_max 11
_diffrn_reflns_limit_h_min -11
_diffrn_reflns_limit_k_max 11
_diffrn_reflns_limit_k_min -11
_diffrn_reflns_limit_l_max 12
_diffrn_reflns_limit_l_min -12
_diffrn_reflns_number 22766
_diffrn_reflns_point_group_measured_fraction_full 0.999
_diffrn_reflns_point_group_measured_fraction_max 0.958
_diffrn_reflns_theta_full 67.684
_diffrn_reflns_theta_max 75.947
_diffrn_reflns_theta_min 4.686
_diffrn_source 'Rotating-anode X-ray tube'
_exptl_absorpt_coefficient_mu 0.749
_exptl_absorpt_correction_T_max 1.00000
_exptl_absorpt_correction_T_min 0.77464
_exptl_absorpt_correction_type multi-scan
_exptl_crystal_colour 'clear pale colourless'
_exptl_crystal_density_diffrn 1.286
_exptl_crystal_description block
_exptl_crystal_F_000 352
_exptl_crystal_size_max 0.100
_exptl_crystal_size_mid 0.100
_exptl_crystal_size_min 0.100
_refine_diff_density_max 0.187
_refine_diff_density_min -0.206
_refine_diff_density_rms 0.043
_refine_ls_extinction_coef 0.0032(7)
_refine_ls_extinction_expression Fc^*^=kFc[1+0.001xFc^2^\l^3^/sin(2\q)]^-1/4^
_refine_ls_extinction_method 'SHELXL-2018/1 (Sheldrick 2018)'
_refine_ls_goodness_of_fit_ref 1.064
_refine_ls_hydrogen_treatment constr
_refine_ls_matrix_type full
_refine_ls_number_parameters 222
_refine_ls_number_reflns 3413
_refine_ls_number_restraints 0
_refine_ls_restrained_S_all 1.064
_refine_ls_R_factor_all 0.0581
_refine_ls_R_factor_gt 0.0439
_refine_ls_shift/su_max 0.000
_refine_ls_shift/su_mean 0.000
_refine_ls_structure_factor_coef Fsqd
_refine_ls_weighting_details 'w=1/[\s^2^(Fo^2^)+(0.0485P)^2^+0.2055P] where P=(Fo^2^+2Fc^2^)/3'
_refine_ls_weighting_scheme calc
_refine_ls_wR_factor_gt 0.1074
_refine_ls_wR_factor_ref 0.1147
_reflns_Friedel_coverage 0.000
_reflns_number_gt 2698
_reflns_number_total 3413
_reflns_threshold_expression 'I > 2\s(I)'
_cod_data_source_file d4cc01437e2.cif
_cod_data_source_block 20230101a_auto
_cod_depositor_comments 'Adding full bibliography for 7133162--7133165.cif.'
_cod_database_code 7133163
_shelx_shelxl_version_number 2018/1
_shelx_space_group_comment
;
The symmetry employed for this shelxl refinement is uniquely defined
by the following loop, which should always be used as a source of
symmetry information in preference to the above space-group names.
They are only intended as comments.
;
_olex2_refinement_description
;
1.a Ternary CH refined with riding coordinates:
 C3(H3), C7(H7)
1.b Secondary CH2 refined with riding coordinates:
 C23(H23A,H23B)
1.c Aromatic/amide H refined with riding coordinates:
 C13(H13), C8(H8), C10(H10), C14(H14), C12(H12), C11(H11)
1.d Idealised Me refined as rotating group:
 C24(H24A,H24B,H24C), C18(H18A,H18B,H18C), C20(H20A,H20B,H20C), C19(H19A,H19B,
 H19C)
;
_olex2_submission_special_instructions 'No special instructions were received'

loop_
_space_group_symop_operation_xyz
'x, y, z'
'-x, -y, -z'

loop_
_atom_site_label
_atom_site_type_symbol
_atom_site_fract_x
_atom_site_fract_y
_atom_site_fract_z
_atom_site_U_iso_or_equiv
_atom_site_adp_type
_atom_site_occupancy
_atom_site_site_symmetry_order
_atom_site_calc_flag
_atom_site_refinement_flags_posn
_atom_site_refinement_flags_adp
_atom_site_refinement_flags_occupancy
_atom_site_disorder_assembly
_atom_site_disorder_group
O16 O 0.36209(11) 0.80846(12) 0.32751(11) 0.0274(3) Uani 1 1 d . . . . .
O6 O 0.87150(11) 0.91930(12) -0.16648(11) 0.0291(3) Uani 1 1 d . . . . .
O21 O 0.55947(13) 0.91967(15) 0.35356(13) 0.0399(3) Uani 1 1 d . . . . .
O22 O 1.06217(12) 0.80634(13) -0.11491(12) 0.0343(3) Uani 1 1 d . . . . .
N5 N 0.93880(13) 0.85214(14) -0.06146(14) 0.0264(3) Uani 1 1 d . . . . .
N2 N 0.58517(13) 0.83395(14) 0.15435(13) 0.0251(3) Uani 1 1 d . . . . .
C4 C 0.86080(16) 0.85614(17) 0.06956(17) 0.0258(3) Uani 1 1 d . . . . .
C1 C 0.52980(16) 0.78794(16) 0.05233(16) 0.0243(3) Uani 1 1 d . . . . .
C3 C 0.72146(16) 0.92803(17) 0.07385(16) 0.0260(4) Uani 1 1 d . . . . .
H3 H 0.719459 1.017403 0.109407 0.031 Uiso 1 1 calc R U . . .
C23 C 0.91385(17) 0.79566(18) 0.19283(17) 0.0304(4) Uani 1 1 d . . . . .
H23A H 0.894855 0.861448 0.259062 0.036 Uiso 1 1 calc R U . . .
H23B H 1.022655 0.788250 0.155963 0.036 Uiso 1 1 calc R U . . .
C13 C 0.21638(18) 0.54779(19) 0.0571(2) 0.0359(4) Uani 1 1 d . . . . .
H13 H 0.148984 0.546007 0.004690 0.043 Uiso 1 1 calc R U . . .
C9 C 0.41798(16) 0.66694(17) 0.09648(17) 0.0262(4) Uani 1 1 d . . . . .
C17 C 0.25869(17) 0.80847(19) 0.47464(16) 0.0296(4) Uani 1 1 d . . . . .
C8 C 0.60423(16) 0.85750(17) -0.08138(17) 0.0261(3) Uani 1 1 d . . . . .
H8 H 0.582633 0.845111 -0.164554 0.031 Uiso 1 1 calc R U . . .
C10 C 0.41407(18) 0.55301(18) 0.20848(18) 0.0326(4) Uani 1 1 d . . . . .
H10 H 0.481883 0.553780 0.260572 0.039 Uiso 1 1 calc R U . . .
C24 C 0.8396(2) 0.6501(2) 0.2770(2) 0.0410(4) Uani 1 1 d . . . . .
H24A H 0.855126 0.584993 0.211590 0.061 Uiso 1 1 calc R U . . .
H24B H 0.732725 0.657883 0.320486 0.061 Uiso 1 1 calc R U . . .
H24C H 0.883054 0.613925 0.352894 0.061 Uiso 1 1 calc R U . . .
C18 C 0.12090(18) 0.7285(2) 0.47541(19) 0.0383(4) Uani 1 1 d . . . . .
H18A H 0.083656 0.781176 0.400270 0.058 Uiso 1 1 calc R U . . .
H18B H 0.044053 0.718080 0.569603 0.058 Uiso 1 1 calc R U . . .
H18C H 0.146093 0.634513 0.456848 0.058 Uiso 1 1 calc R U . . .
C7 C 0.72628(16) 0.95775(17) -0.08472(17) 0.0272(4) Uani 1 1 d . . . . .
H7 H 0.709133 1.058711 -0.120675 0.033 Uiso 1 1 calc R U . . .
C14 C 0.31865(17) 0.66320(18) 0.02016(18) 0.0301(4) Uani 1 1 d . . . . .
H14 H 0.320950 0.739856 -0.057340 0.036 Uiso 1 1 calc R U . . .
C15 C 0.50306(17) 0.85928(18) 0.28717(17) 0.0276(4) Uani 1 1 d . . . . .
C12 C 0.21212(19) 0.43626(19) 0.1688(2) 0.0392(5) Uani 1 1 d . . . . .
H12 H 0.141407 0.357936 0.194282 0.047 Uiso 1 1 calc R U . . .
C20 C 0.3230(2) 0.7291(2) 0.58718(18) 0.0390(4) Uani 1 1 d . . . . .
H20A H 0.354421 0.637843 0.564747 0.059 Uiso 1 1 calc R U . . .
H20B H 0.247123 0.713030 0.682514 0.059 Uiso 1 1 calc R U . . .
H20C H 0.408822 0.785389 0.586875 0.059 Uiso 1 1 calc R U . . .
C19 C 0.22770(19) 0.9593(2) 0.48945(18) 0.0343(4) Uani 1 1 d . . . . .
H19A H 0.319631 1.010252 0.482695 0.051 Uiso 1 1 calc R U . . .
H19B H 0.152842 0.958012 0.583029 0.051 Uiso 1 1 calc R U . . .
H19C H 0.190604 1.007044 0.412192 0.051 Uiso 1 1 calc R U . . .
C11 C 0.3119(2) 0.43858(19) 0.24438(19) 0.0380(4) Uani 1 1 d . . . . .
H11 H 0.309811 0.361153 0.321084 0.046 Uiso 1 1 calc R U . . .

loop_
_atom_site_aniso_label
_atom_site_aniso_U_11
_atom_site_aniso_U_22
_atom_site_aniso_U_33
_atom_site_aniso_U_23
_atom_site_aniso_U_13
_atom_site_aniso_U_12
O16 0.0201(5) 0.0370(7) 0.0240(6) -0.0108(5) -0.0032(4) -0.0037(4)
O6 0.0219(5) 0.0375(7) 0.0259(6) -0.0057(5) -0.0059(4) -0.0003(5)
O21 0.0281(6) 0.0610(8) 0.0342(7) -0.0236(6) -0.0068(5) -0.0076(6)
O22 0.0206(6) 0.0438(7) 0.0363(7) -0.0128(5) -0.0035(5) 0.0032(5)
N5 0.0192(6) 0.0303(7) 0.0292(7) -0.0084(6) -0.0061(5) -0.0011(5)
N2 0.0200(6) 0.0307(7) 0.0247(7) -0.0096(6) -0.0051(5) -0.0033(5)
C4 0.0217(7) 0.0284(8) 0.0276(8) -0.0093(7) -0.0065(6) -0.0043(6)
C1 0.0211(7) 0.0266(8) 0.0283(8) -0.0114(7) -0.0084(6) 0.0029(6)
C3 0.0219(7) 0.0264(8) 0.0291(8) -0.0085(7) -0.0059(6) -0.0043(6)
C23 0.0257(8) 0.0364(9) 0.0313(9) -0.0099(7) -0.0108(7) -0.0013(7)
C13 0.0247(8) 0.0389(10) 0.0473(11) -0.0232(9) -0.0072(7) -0.0015(7)
C9 0.0217(7) 0.0283(9) 0.0287(8) -0.0131(7) -0.0040(6) 0.0001(6)
C17 0.0233(8) 0.0421(10) 0.0209(8) -0.0103(7) -0.0013(6) -0.0019(7)
C8 0.0239(8) 0.0298(9) 0.0265(8) -0.0092(7) -0.0086(6) 0.0011(6)
C10 0.0306(8) 0.0332(9) 0.0328(9) -0.0113(7) -0.0058(7) -0.0011(7)
C24 0.0376(10) 0.0428(11) 0.0416(10) -0.0008(8) -0.0170(8) -0.0045(8)
C18 0.0274(9) 0.0498(11) 0.0320(9) -0.0107(8) -0.0005(7) -0.0079(8)
C7 0.0208(7) 0.0300(9) 0.0290(8) -0.0081(7) -0.0048(6) -0.0001(6)
C14 0.0255(8) 0.0312(9) 0.0355(9) -0.0144(7) -0.0081(7) 0.0003(7)
C15 0.0225(8) 0.0345(9) 0.0261(8) -0.0099(7) -0.0063(6) -0.0017(6)
C12 0.0301(9) 0.0343(10) 0.0484(11) -0.0213(9) 0.0018(8) -0.0089(7)
C20 0.0357(9) 0.0504(12) 0.0273(9) -0.0077(8) -0.0057(7) 0.0032(8)
C19 0.0304(9) 0.0453(11) 0.0278(9) -0.0139(8) -0.0065(7) 0.0028(7)
C11 0.0413(10) 0.0283(9) 0.0369(10) -0.0093(8) -0.0006(8) -0.0036(7)

loop_
_atom_type_symbol
_atom_type_description
_atom_type_scat_dispersion_real
_atom_type_scat_dispersion_imag
_atom_type_scat_source
C C 0.0181 0.0091 'International Tables Vol C Tables 4.2.6.8 and 6.1.1.4'
H H 0.0000 0.0000 'International Tables Vol C Tables 4.2.6.8 and 6.1.1.4'
N N 0.0311 0.0180 'International Tables Vol C Tables 4.2.6.8 and 6.1.1.4'
O O 0.0492 0.0322 'International Tables Vol C Tables 4.2.6.8 and 6.1.1.4'

loop_
_geom_angle_atom_site_label_1
_geom_angle_atom_site_label_2
_geom_angle_atom_site_label_3
_geom_angle
_geom_angle_site_symmetry_1
_geom_angle_site_symmetry_3
_geom_angle_publ_flag
C15 O16 C17 120.59(11) . . ?
N5 O6 C7 106.07(10) . . ?
O22 N5 O6 113.88(11) . . ?
O22 N5 C4 132.96(14) . . ?
C4 N5 O6 113.11(12) . . ?
C1 N2 C3 108.30(12) . . ?
C15 N2 C1 127.41(12) . . ?
C15 N2 C3 116.21(12) . . ?
N5 C4 C3 111.14(13) . . ?
N5 C4 C23 121.11(14) . . ?
C3 C4 C23 127.75(13) . . ?
N2 C1 C9 121.54(13) . . ?
C8 C1 N2 110.70(13) . . ?
C8 C1 C9 127.35(14) . . ?
N2 C3 C4 113.29(13) . . ?
N2 C3 H3 111.7 . . ?
N2 C3 C7 105.02(11) . . ?
C4 C3 H3 111.7 . . ?
C4 C3 C7 102.78(12) . . ?
C7 C3 H3 111.7 . . ?
C4 C23 H23A 108.9 . . ?
C4 C23 H23B 108.9 . . ?
C4 C23 C24 113.43(13) . . ?
H23A C23 H23B 107.7 . . ?
C24 C23 H23A 108.9 . . ?
C24 C23 H23B 108.9 . . ?
C14 C13 H13 119.8 . . ?
C12 C13 H13 119.8 . . ?
C12 C13 C14 120.41(17) . . ?
C10 C9 C1 121.34(14) . . ?
C10 C9 C14 119.04(15) . . ?
C14 C9 C1 119.55(15) . . ?
O16 C17 C18 101.37(12) . . ?
O16 C17 C20 109.68(13) . . ?
O16 C17 C19 110.01(13) . . ?
C18 C17 C20 111.51(15) . . ?
C19 C17 C18 111.08(14) . . ?
C19 C17 C20 112.62(14) . . ?
C1 C8 H8 124.1 . . ?
C1 C8 C7 111.84(13) . . ?
C7 C8 H8 124.1 . . ?
C9 C10 H10 119.9 . . ?
C11 C10 C9 120.29(16) . . ?
C11 C10 H10 119.9 . . ?
C23 C24 H24A 109.5 . . ?
C23 C24 H24B 109.5 . . ?
C23 C24 H24C 109.5 . . ?
H24A C24 H24B 109.5 . . ?
H24A C24 H24C 109.5 . . ?
H24B C24 H24C 109.5 . . ?
C17 C18 H18A 109.5 . . ?
C17 C18 H18B 109.5 . . ?
C17 C18 H18C 109.5 . . ?
H18A C18 H18B 109.5 . . ?
H18A C18 H18C 109.5 . . ?
H18B C18 H18C 109.5 . . ?
O6 C7 C3 106.28(12) . . ?
O6 C7 C8 111.14(12) . . ?
O6 C7 H7 112.0 . . ?
C3 C7 H7 112.0 . . ?
C8 C7 C3 103.05(12) . . ?
C8 C7 H7 112.0 . . ?
C13 C14 C9 120.25(17) . . ?
C13 C14 H14 119.9 . . ?
C9 C14 H14 119.9 . . ?
O16 C15 N2 111.72(12) . . ?
O21 C15 O16 127.00(14) . . ?
O21 C15 N2 121.28(14) . . ?
C13 C12 H12 120.2 . . ?
C13 C12 C11 119.66(16) . . ?
C11 C12 H12 120.2 . . ?
C17 C20 H20A 109.5 . . ?
C17 C20 H20B 109.5 . . ?
C17 C20 H20C 109.5 . . ?
H20A C20 H20B 109.5 . . ?
H20A C20 H20C 109.5 . . ?
H20B C20 H20C 109.5 . . ?
C17 C19 H19A 109.5 . . ?
C17 C19 H19B 109.5 . . ?
C17 C19 H19C 109.5 . . ?
H19A C19 H19B 109.5 . . ?
H19A C19 H19C 109.5 . . ?
H19B C19 H19C 109.5 . . ?
C10 C11 C12 120.36(17) . . ?
C10 C11 H11 119.8 . . ?
C12 C11 H11 119.8 . . ?

loop_
_geom_bond_atom_site_label_1
_geom_bond_atom_site_label_2
_geom_bond_distance
_geom_bond_site_symmetry_2
_geom_bond_publ_flag
O16 C17 1.4922(18) . ?
O16 C15 1.3325(18) . ?
O6 N5 1.4418(17) . ?
O6 C7 1.4583(18) . ?
O21 C15 1.2088(18) . ?
O22 N5 1.2487(16) . ?
N5 C4 1.297(2) . ?
N2 C1 1.4328(18) . ?
N2 C3 1.4805(19) . ?
N2 C15 1.3867(19) . ?
C4 C3 1.488(2) . ?
C4 C23 1.488(2) . ?
C1 C9 1.478(2) . ?
C1 C8 1.332(2) . ?
C3 H3 1.0000 . ?
C3 C7 1.542(2) . ?
C23 H23A 0.9900 . ?
C23 H23B 0.9900 . ?
C23 C24 1.523(2) . ?
C13 H13 0.9500 . ?
C13 C14 1.389(2) . ?
C13 C12 1.374(3) . ?
C9 C10 1.390(2) . ?
C9 C14 1.395(2) . ?
C17 C18 1.519(2) . ?
C17 C20 1.519(2) . ?
C17 C19 1.517(3) . ?
C8 H8 0.9500 . ?
C8 C7 1.500(2) . ?
C10 H10 0.9500 . ?
C10 C11 1.383(2) . ?
C24 H24A 0.9800 . ?
C24 H24B 0.9800 . ?
C24 H24C 0.9800 . ?
C18 H18A 0.9800 . ?
C18 H18B 0.9800 . ?
C18 H18C 0.9800 . ?
C7 H7 1.0000 . ?
C14 H14 0.9500 . ?
C12 H12 0.9500 . ?
C12 C11 1.391(3) . ?
C20 H20A 0.9800 . ?
C20 H20B 0.9800 . ?
C20 H20C 0.9800 . ?
C19 H19A 0.9800 . ?
C19 H19B 0.9800 . ?
C19 H19C 0.9800 . ?
C11 H11 0.9500 . ?

loop_
_geom_torsion_atom_site_label_1
_geom_torsion_atom_site_label_2
_geom_torsion_atom_site_label_3
_geom_torsion_atom_site_label_4
_geom_torsion
_geom_torsion_site_symmetry_1
_geom_torsion_site_symmetry_2
_geom_torsion_site_symmetry_3
_geom_torsion_site_symmetry_4
_geom_torsion_publ_flag
O6 N5 C4 C3 0.83(17) . . . . ?
O6 N5 C4 C23 -178.37(12) . . . . ?
O22 N5 C4 C3 177.94(15) . . . . ?
O22 N5 C4 C23 -1.3(3) . . . . ?
N5 O6 C7 C3 7.77(14) . . . . ?
N5 O6 C7 C8 -103.65(14) . . . . ?
N5 C4 C3 N2 116.79(14) . . . . ?
N5 C4 C3 C7 4.03(16) . . . . ?
N5 C4 C23 C24 -101.19(18) . . . . ?
N2 C1 C9 C10 -32.5(2) . . . . ?
N2 C1 C9 C14 150.67(14) . . . . ?
N2 C1 C8 C7 2.26(18) . . . . ?
N2 C3 C7 O6 -125.90(12) . . . . ?
N2 C3 C7 C8 -8.94(15) . . . . ?
C4 C3 C7 O6 -7.18(15) . . . . ?
C4 C3 C7 C8 109.78(13) . . . . ?
C1 N2 C3 C4 -100.74(14) . . . . ?
C1 N2 C3 C7 10.66(16) . . . . ?
C1 N2 C15 O16 12.9(2) . . . . ?
C1 N2 C15 O21 -167.70(16) . . . . ?
C1 C9 C10 C11 -177.62(14) . . . . ?
C1 C9 C14 C13 177.69(14) . . . . ?
C1 C8 C7 O6 117.88(15) . . . . ?
C1 C8 C7 C3 4.41(17) . . . . ?
C3 N2 C1 C9 164.77(13) . . . . ?
C3 N2 C1 C8 -8.38(17) . . . . ?
C3 N2 C15 O16 157.70(13) . . . . ?
C3 N2 C15 O21 -22.9(2) . . . . ?
C3 C4 C23 C24 79.7(2) . . . . ?
C23 C4 C3 N2 -64.07(19) . . . . ?
C23 C4 C3 C7 -176.83(15) . . . . ?
C13 C12 C11 C10 0.6(2) . . . . ?
C9 C1 C8 C7 -170.40(14) . . . . ?
C9 C10 C11 C12 0.1(2) . . . . ?
C17 O16 C15 O21 -6.8(3) . . . . ?
C17 O16 C15 N2 172.53(13) . . . . ?
C8 C1 C9 C10 139.48(17) . . . . ?
C8 C1 C9 C14 -37.4(2) . . . . ?
C10 C9 C14 C13 0.7(2) . . . . ?
C7 O6 N5 O22 176.65(12) . . . . ?
C7 O6 N5 C4 -5.66(15) . . . . ?
C14 C13 C12 C11 -0.6(2) . . . . ?
C14 C9 C10 C11 -0.7(2) . . . . ?
C15 O16 C17 C18 -174.25(14) . . . . ?
C15 O16 C17 C20 -56.28(19) . . . . ?
C15 O16 C17 C19 68.13(18) . . . . ?
C15 N2 C1 C9 -48.2(2) . . . . ?
C15 N2 C1 C8 138.60(16) . . . . ?
C15 N2 C3 C4 108.10(15) . . . . ?
C15 N2 C3 C7 -140.51(14) . . . . ?
C12 C13 C14 C9 -0.1(2) . . . . ?
